data_4086991
loop_
_publ_author_name
'Goutierre, Anne-Sophie'
'Trinh, Huu Vinh'
'Larini, Paolo'
'Jazzar, Rodolphe'
'Baudoin, Olivier'

_publ_section_title
;
 Comparative Structural Analysis of Biarylphosphine Ligands in
 Arylpalladium Bromide and Malonate Complexes
;
_journal_issue 1
_journal_name_full Organometallics
_journal_page_first 129
_journal_paper_doi 10.1021/acs.organomet.6b00535
_journal_volume 36
_journal_year 2017
_chemical_formula_moiety 'C68 H78 Br2 F12 N2 P2 Pd2, C6 H14'
_chemical_formula_sum 'C74 H92 Br2 F12 N2 P2 Pd2'
_chemical_formula_weight 1672.11
_space_group_IT_number 15
_symmetry_cell_setting monoclinic
_symmetry_space_group_name_Hall '-C 2yc'
_symmetry_space_group_name_H-M 'C 1 2/c 1'
_atom_sites_solution_hydrogens difmap
_atom_sites_solution_primary direct
_cell_angle_alpha 90
_cell_angle_beta 120.374(6)
_cell_angle_gamma 90
_cell_formula_units_Z 4
_cell_length_a 34.862(2)
_cell_length_b 13.2682(4)
_cell_length_c 18.4917(9)
_cell_measurement_reflns_used 11991
_cell_measurement_temperature 120
_cell_measurement_theta_max 29.6302
_cell_measurement_theta_min 3.0644
_cell_volume 7379.4(8)
_computing_cell_refinement
;
CrysAlisPro, Agilent Technologies,
Version 1.171.35.21c (release 23-05-2012 CrysAlis171 .NET)
(compiled May 23 2012,12:53:54)
;
_computing_data_collection
;
CrysAlisPro, Agilent Technologies,
Version 1.171.35.21c (release 23-05-2012 CrysAlis171 .NET)
(compiled May 23 2012,12:53:54)
;
_computing_data_reduction
;
CrysAlisPro, Agilent Technologies,
Version 1.171.35.21c (release 23-05-2012 CrysAlis171 .NET)
(compiled May 23 2012,12:53:54)
;
_computing_molecular_graphics 'CAMERON (Watkin et al., 1996)'
_computing_publication_material 'CRYSTALS (Betteridge et al., 2003)'
_computing_structure_refinement 'CRYSTALS (Betteridge et al., 2003)'
_computing_structure_solution 'SIR97 (Altomare et al., 1999)'
_diffrn_ambient_temperature 120
_diffrn_detector_area_resol_mean 10.4678
_diffrn_measured_fraction_theta_full 0.987
_diffrn_measured_fraction_theta_max 0.912
_diffrn_measurement_device_type 'Xcalibur, Atlas, Gemini ultra'
_diffrn_measurement_method \w
_diffrn_radiation_monochromator graphite
_diffrn_radiation_source 'Enhance (Mo) X-ray Source'
_diffrn_radiation_type 'Mo K\a'
_diffrn_radiation_wavelength 0.7107
_diffrn_reflns_av_R_equivalents 0.057
_diffrn_reflns_limit_h_max 41
_diffrn_reflns_limit_h_min -47
_diffrn_reflns_limit_k_max 18
_diffrn_reflns_limit_k_min 0
_diffrn_reflns_limit_l_max 25
_diffrn_reflns_limit_l_min 0
_diffrn_reflns_number 51965
_diffrn_reflns_theta_full 25.240
_diffrn_reflns_theta_max 29.694
_diffrn_reflns_theta_min 3.070
_diffrn_standards_number 0
_exptl_absorpt_coefficient_mu 1.686
_exptl_absorpt_correction_T_max 1.00000
_exptl_absorpt_correction_T_min 0.63342
_exptl_absorpt_correction_type multi-scan
_exptl_absorpt_process_details
;
CrysAlisPro, Agilent Technologies,
Version 1.171.35.21c (release 23-05-2012 CrysAlis171 .NET)
(compiled May 23 2012,12:53:54)
Empirical absorption correction using spherical harmonics,
 implemented in SCALE3 ABSPACK scaling algorithm.
;
_exptl_crystal_colour colorless
_exptl_crystal_density_diffrn 1.505
_exptl_crystal_density_method 'not measured'
_exptl_crystal_description block
_exptl_crystal_F_000 3399.8
_exptl_crystal_size_max 0.258
_exptl_crystal_size_mid 0.154
_exptl_crystal_size_min 0.099
_refine_diff_density_max 2.96
_refine_diff_density_min -1.66
_refine_ls_extinction_method None
_refine_ls_goodness_of_fit_ref 0.9802
_refine_ls_hydrogen_treatment constr
_refine_ls_matrix_type full
_refine_ls_number_parameters 478
_refine_ls_number_reflns 9548
_refine_ls_number_restraints 54
_refine_ls_R_factor_all 0.0779
_refine_ls_R_factor_gt 0.0611
_refine_ls_shift/su_max 0.0006072
_refine_ls_shift/su_mean 0.0000123
_refine_ls_structure_factor_coef Fsqd
_refine_ls_weighting_details
;
 Method, part 1, Chebychev polynomial, (Watkin, 1994, Prince, 1982) 
 [weight] = 1.0/[A~0~*T~0~(x)+A~1~*T~1~(x) ... +A~n-1~]*T~n-1~(x)] 
 where A~i~ are the Chebychev coefficients listed below and x= Fcalc/Fmax 
 Method = Robust Weighting (Prince, 1982) 
 W = [weight] * [1-(deltaF/6*sigmaF)^2^]^2^ 
 A~i~ are: 
 362. 564. 360. 153. 40.4 
;
_refine_ls_weighting_scheme calc
_refine_ls_wR_factor_all 0.1666
_refine_ls_wR_factor_gt 0.1550
_refine_ls_wR_factor_ref 0.1666
_reflns_limit_h_max 41
_reflns_limit_h_min -47
_reflns_limit_k_max 18
_reflns_limit_k_min 0
_reflns_limit_l_max 25
_reflns_limit_l_min 0
_reflns_number_gt 7816
_reflns_number_total 9548
_reflns_threshold_expression I>2.0\s(I)
_oxford_diffrn_Wilson_B_factor 1.33
_oxford_diffrn_Wilson_scale 13.80
_oxford_refine_ls_r_factor_ref 0.0779
_oxford_refine_ls_scale 0.3119(3)
_oxford_reflns_number_all 9548
_oxford_reflns_threshold_expression_ref I>-10.0\s(I)
_cod_data_source_file om6b00535_si_002.cif
_cod_data_source_block ComplexA1
_cod_original_sg_symbol_H-M 'C 2/c '
_cod_database_code 4086991

loop_
_symmetry_equiv_pos_as_xyz
x,y,z
-x,-y,-z
x+1/2,y+1/2,z
-x+1/2,-y+1/2,-z
x,-y,z+1/2
-x,y,-z+1/2
x+1/2,-y+1/2,z+1/2
-x+1/2,y+1/2,-z+1/2

loop_
_atom_site_label
_atom_site_type_symbol
_atom_site_fract_x
_atom_site_fract_y
_atom_site_fract_z
_atom_site_U_iso_or_equiv
_atom_site_occupancy
_atom_site_adp_type
_atom_site_refinement_flags_posn
_atom_site_refinement_flags_adp
_atom_site_disorder_assembly
_atom_site_disorder_group
Pd1 Pd 0.442683(12) 0.17626(3) 0.20059(2) 0.0154 1.0000 Uani . . . .
Br2 Br 0.495888(16) 0.12532(4) 0.15354(3) 0.0193 1.0000 Uani . . . .
P3 P 0.39632(4) 0.25127(9) 0.23521(8) 0.0181 1.0000 Uani . . . .
C4 C 0.38199(19) 0.3765(4) 0.1847(3) 0.0245 1.0000 Uani . . . .
C5 C 0.4224(2) 0.4315(4) 0.1906(4) 0.0268 1.0000 Uani . . . .
C6 C 0.4072(3) 0.5234(4) 0.1334(4) 0.0381 1.0000 Uani . . . .
C7 C 0.3795(3) 0.5944(5) 0.1540(4) 0.0431 1.0000 Uani . . . .
C8 C 0.3405(2) 0.5413(4) 0.1512(4) 0.0371 1.0000 Uani . . . .
C9 C 0.3561(2) 0.4488(4) 0.2095(4) 0.0275 1.0000 Uani . . . .
H92 H 0.3759 0.4699 0.2668 0.0337 1.0000 Uiso R . . .
H91 H 0.3307 0.4147 0.2065 0.0339 1.0000 Uiso R . . .
H81 H 0.3252 0.5871 0.1692 0.0450 1.0000 Uiso R . . .
H82 H 0.3200 0.5196 0.0943 0.0450 1.0000 Uiso R . . .
H72 H 0.3986 0.6213 0.2097 0.0509 1.0000 Uiso R . . .
H71 H 0.3684 0.6486 0.1136 0.0509 1.0000 Uiso R . . .
H61 H 0.4333 0.5587 0.1406 0.0460 1.0000 Uiso R . . .
H62 H 0.3891 0.5015 0.0756 0.0459 1.0000 Uiso R . . .
H52 H 0.4418 0.4526 0.2481 0.0324 1.0000 Uiso R . . .
H51 H 0.4390 0.3870 0.1747 0.0331 1.0000 Uiso R . . .
H41 H 0.3620 0.3631 0.1254 0.0298 1.0000 Uiso R . . .
C10 C 0.42125(18) 0.2685(4) 0.3498(3) 0.0223 1.0000 Uani . . . .
C11 C 0.3892(2) 0.2958(5) 0.3813(4) 0.0299 1.0000 Uani . . . .
C12 C 0.4143(2) 0.2902(5) 0.4776(4) 0.0368 1.0000 Uani . . . .
C13 C 0.4547(3) 0.3581(5) 0.5169(4) 0.0414 1.0000 Uani . . . .
C14 C 0.4854(2) 0.3386(5) 0.4825(4) 0.0348 1.0000 Uani . . . .
C15 C 0.46008(19) 0.3439(4) 0.3871(3) 0.0274 1.0000 Uani . . . .
H152 H 0.4801 0.3294 0.3663 0.0338 1.0000 Uiso R . . .
H151 H 0.4480 0.4112 0.3700 0.0341 1.0000 Uiso R . . .
H141 H 0.5087 0.3888 0.5047 0.0420 1.0000 Uiso R . . .
H142 H 0.4984 0.2719 0.4996 0.0418 1.0000 Uiso R . . .
H132 H 0.4710 0.3464 0.5770 0.0489 1.0000 Uiso R . . .
H131 H 0.4452 0.4275 0.5063 0.0492 1.0000 Uiso R . . .
H121 H 0.4239 0.2213 0.4947 0.0451 1.0000 Uiso R . . .
H122 H 0.3945 0.3098 0.4975 0.0449 1.0000 Uiso R . . .
H112 H 0.3784 0.3639 0.3640 0.0371 1.0000 Uiso R . . .
H111 H 0.3643 0.2495 0.3581 0.0369 1.0000 Uiso R . . .
H101 H 0.4350 0.2034 0.3751 0.0270 1.0000 Uiso R . . .
C16 C 0.34301(17) 0.1866(4) 0.1985(3) 0.0204 1.0000 Uani . . . .
C17 C 0.30390(18) 0.2298(4) 0.1345(3) 0.0268 1.0000 Uani . . . .
C18 C 0.26245(19) 0.1869(5) 0.1068(4) 0.0326 1.0000 Uani . . . .
C19 C 0.2587(2) 0.1000(5) 0.1439(4) 0.0366 1.0000 Uani . . . .
C20 C 0.2972(2) 0.0547(5) 0.2061(4) 0.0330 1.0000 Uani . . . .
C21 C 0.33952(18) 0.0939(4) 0.2328(4) 0.0250 1.0000 Uani . . . .
C22 C 0.37794(18) 0.0356(4) 0.2987(3) 0.0227 1.0000 Uani . . . .
C23 C 0.3868(2) 0.0422(5) 0.3808(4) 0.0316 1.0000 Uani . . . .
C24 C 0.4220(2) -0.0086(5) 0.4459(4) 0.0349 1.0000 Uani . . . .
C25 C 0.4489(2) -0.0679(5) 0.4295(4) 0.0349 1.0000 Uani . . . .
C26 C 0.4399(2) -0.0806(4) 0.3482(4) 0.0295 1.0000 Uani . . . .
C27 C 0.40402(18) -0.0310(4) 0.2812(3) 0.0239 1.0000 Uani . . . .
N28 N 0.39230(17) -0.0470(3) 0.1962(3) 0.0268 1.0000 Uani . . . .
C29 C 0.3529(2) -0.1115(5) 0.1510(4) 0.0365 1.0000 Uani . . . .
H291 H 0.3452 -0.1165 0.0933 0.0540 1.0000 Uiso R . . .
H292 H 0.3590 -0.1777 0.1754 0.0539 1.0000 Uiso R . . .
H293 H 0.3282 -0.0829 0.1533 0.0539 1.0000 Uiso R . . .
C30 C 0.4283(2) -0.0866(5) 0.1853(4) 0.0362 1.0000 Uani . . . .
H303 H 0.4202 -0.0794 0.1276 0.0527 1.0000 Uiso R . . .
H301 H 0.4553 -0.0500 0.2206 0.0529 1.0000 Uiso R . . .
H302 H 0.4327 -0.1570 0.2003 0.0532 1.0000 Uiso R . . .
H261 H 0.4578 -0.1226 0.3376 0.0362 1.0000 Uiso R . . .
H251 H 0.4731 -0.1006 0.4730 0.0411 1.0000 Uiso R . . .
H241 H 0.4277 -0.0015 0.5005 0.0419 1.0000 Uiso R . . .
H231 H 0.3683 0.0810 0.3922 0.0379 1.0000 Uiso R . . .
H201 H 0.2947 -0.0043 0.2305 0.0400 1.0000 Uiso R . . .
H191 H 0.2309 0.0732 0.1279 0.0450 1.0000 Uiso R . . .
H181 H 0.2370 0.2162 0.0628 0.0388 1.0000 Uiso R . . .
H171 H 0.3057 0.2898 0.1102 0.0321 1.0000 Uiso R . . .
C31 C 0.39510(16) 0.1941(4) 0.0805(3) 0.0187 1.0000 Uani . . . .
C32 C 0.36025(17) 0.1261(4) 0.0458(3) 0.0212 1.0000 Uani . . . .
C33 C 0.32952(17) 0.1270(4) -0.0406(3) 0.0222 1.0000 Uani . . . .
C34 C 0.33280(17) 0.1968(4) -0.0931(3) 0.0239 1.0000 Uani . . . .
C35 C 0.36735(17) 0.2651(4) -0.0585(3) 0.0220 1.0000 Uani . . . .
C36 C 0.39865(17) 0.2637(4) 0.0273(3) 0.0195 1.0000 Uani . . . .
H361 H 0.4223 0.3091 0.0489 0.0239 1.0000 Uiso R . . .
C37 C 0.3708(2) 0.3412(5) -0.1149(4) 0.0372 1.0000 Uani . U . .
F38 F 0.3823(6) 0.4322(11) -0.0785(9) 0.0454 0.3334 Uani . U 1 1
F39 F 0.4024(5) 0.4148(12) -0.0710(9) 0.0411 0.3334 Uani . U 1 3
F40 F 0.3548(5) 0.4322(10) -0.1065(9) 0.0432 0.3334 Uani . U 1 2
F41 F 0.3347(5) 0.3905(12) -0.1595(10) 0.0408 0.3334 Uani . U 1 3
F42 F 0.3326(5) 0.3556(12) -0.1875(8) 0.0348 0.3334 Uani . U 1 1
F43 F 0.3477(5) 0.3162(12) -0.1955(8) 0.0447 0.3334 Uani . U 1 2
F44 F 0.4035(5) 0.3163(12) -0.1309(10) 0.0384 0.3334 Uani . U 1 1
F45 F 0.3844(6) 0.3007(11) -0.1646(9) 0.0407 0.3334 Uani . U 1 3
F46 F 0.4105(4) 0.3638(13) -0.0965(9) 0.0398 0.3334 Uani . U 1 2
H341 H 0.3120 0.1974 -0.1504 0.0285 1.0000 Uiso R . . .
C47 C 0.29277(19) 0.0504(4) -0.0751(4) 0.0289 1.0000 Uani . . . .
F48 F 0.26858(13) 0.0539(3) -0.0378(3) 0.0426 1.0000 Uani . . . .
F49 F 0.30862(13) -0.0439(3) -0.0639(3) 0.0433 1.0000 Uani . . . .
F50 F 0.26452(14) 0.0612(3) -0.1571(2) 0.0479 1.0000 Uani . . . .
H321 H 0.3571 0.0793 0.0796 0.0258 1.0000 Uiso R . . .
C51 C 0.7264(3) 0.6914(6) 0.5667(5) 0.0552 1.0000 Uani . . . .
C52 C 0.7531(2) 0.7607(5) 0.5434(5) 0.0463 1.0000 Uani . . . .
H522 H 0.7844 0.7533 0.5856 0.0569 1.0000 Uiso R . . .
H521 H 0.7437 0.8299 0.5437 0.0570 1.0000 Uiso R . . .
C53 C 0.7358(4) 0.7110(9) 0.6560(6) 0.0710 1.0000 Uani . . . .
H532 H 0.7186 0.6656 0.6694 0.1079 1.0000 Uiso R . . .
H531 H 0.7669 0.7013 0.6954 0.1080 1.0000 Uiso R . . .
H533 H 0.7280 0.7792 0.6603 0.1077 1.0000 Uiso R . . .
H511 H 0.7337 0.6223 0.5626 0.0660 1.0000 Uiso R . . .
H512 H 0.6950 0.7025 0.5277 0.0661 1.0000 Uiso R . . .

loop_
_atom_site_aniso_label
_atom_site_aniso_U_11
_atom_site_aniso_U_22
_atom_site_aniso_U_33
_atom_site_aniso_U_23
_atom_site_aniso_U_13
_atom_site_aniso_U_12
Pd1 0.01712(17) 0.01278(16) 0.01583(16) 0.00110(12) 0.00804(13) 0.00056(12)
Br2 0.0180(2) 0.0229(2) 0.0166(2) -0.00314(17) 0.00842(17) -0.00064(17)
P3 0.0211(6) 0.0145(5) 0.0187(5) 0.0028(4) 0.0100(5) 0.0041(4)
C4 0.035(3) 0.017(2) 0.022(2) 0.0066(19) 0.014(2) 0.008(2)
C5 0.036(3) 0.018(2) 0.031(3) -0.002(2) 0.021(2) -0.003(2)
C6 0.062(4) 0.019(3) 0.038(3) 0.007(2) 0.029(3) 0.001(3)
C7 0.077(5) 0.017(3) 0.035(3) 0.005(2) 0.028(3) 0.011(3)
C8 0.052(4) 0.021(3) 0.036(3) 0.009(2) 0.021(3) 0.018(3)
C9 0.039(3) 0.017(2) 0.029(3) 0.004(2) 0.019(2) 0.010(2)
C10 0.026(2) 0.021(2) 0.020(2) -0.0014(19) 0.013(2) 0.0000(19)
C11 0.040(3) 0.029(3) 0.028(3) 0.005(2) 0.023(3) 0.010(2)
C12 0.054(4) 0.038(3) 0.029(3) 0.005(3) 0.029(3) 0.010(3)
C13 0.057(4) 0.038(3) 0.024(3) -0.002(3) 0.017(3) 0.009(3)
C14 0.040(3) 0.032(3) 0.025(3) -0.006(2) 0.011(2) 0.002(3)
C15 0.031(3) 0.025(3) 0.025(2) -0.002(2) 0.013(2) 0.002(2)
C16 0.020(2) 0.020(2) 0.022(2) 0.0015(18) 0.0117(19) 0.0038(18)
C17 0.026(3) 0.027(3) 0.027(3) 0.002(2) 0.013(2) 0.009(2)
C18 0.020(2) 0.037(3) 0.035(3) 0.000(2) 0.010(2) 0.010(2)
C19 0.020(3) 0.041(3) 0.048(4) -0.003(3) 0.017(3) -0.002(2)
C20 0.026(3) 0.032(3) 0.042(3) 0.005(3) 0.018(3) -0.003(2)
C21 0.023(2) 0.023(2) 0.030(3) 0.002(2) 0.015(2) 0.002(2)
C22 0.025(2) 0.017(2) 0.025(2) 0.0056(19) 0.012(2) -0.0011(19)
C23 0.037(3) 0.029(3) 0.034(3) 0.003(2) 0.022(3) 0.000(2)
C24 0.047(4) 0.030(3) 0.025(3) 0.009(2) 0.015(3) -0.001(3)
C25 0.036(3) 0.027(3) 0.033(3) 0.011(2) 0.011(3) 0.001(2)
C26 0.035(3) 0.016(2) 0.034(3) 0.012(2) 0.016(2) 0.006(2)
C27 0.027(2) 0.015(2) 0.027(2) 0.0042(19) 0.011(2) -0.0025(19)
N28 0.034(2) 0.0147(19) 0.031(2) 0.0007(17) 0.015(2) -0.0004(17)
C29 0.038(3) 0.025(3) 0.038(3) -0.003(2) 0.012(3) -0.002(2)
C30 0.053(4) 0.024(3) 0.042(3) -0.001(2) 0.032(3) 0.000(3)
C31 0.020(2) 0.013(2) 0.020(2) -0.0013(17) 0.0086(18) 0.0012(17)
C32 0.025(2) 0.015(2) 0.020(2) 0.0029(17) 0.0078(19) 0.0031(18)
C33 0.021(2) 0.020(2) 0.024(2) -0.0011(19) 0.010(2) -0.0005(18)
C34 0.018(2) 0.026(2) 0.021(2) 0.001(2) 0.0058(19) -0.0021(19)
C35 0.023(2) 0.021(2) 0.020(2) 0.0039(19) 0.0097(19) 0.0032(19)
C36 0.021(2) 0.015(2) 0.019(2) 0.0008(17) 0.0078(18) 0.0014(17)
C37 0.038(2) 0.041(2) 0.030(2) 0.0126(19) 0.015(2) -0.005(2)
F38 0.050(5) 0.037(4) 0.033(4) 0.011(4) 0.009(4) -0.009(4)
F39 0.039(4) 0.040(5) 0.031(4) 0.013(4) 0.008(4) -0.014(4)
F40 0.045(4) 0.036(4) 0.042(4) 0.019(4) 0.018(4) 0.002(4)
F41 0.033(4) 0.046(5) 0.038(4) 0.023(4) 0.013(4) 0.004(4)
F42 0.035(4) 0.038(5) 0.023(4) 0.010(4) 0.009(4) -0.006(4)
F43 0.051(4) 0.050(5) 0.024(4) 0.011(4) 0.012(4) -0.013(4)
F44 0.037(4) 0.046(4) 0.033(4) 0.012(4) 0.018(4) -0.005(4)
F45 0.052(5) 0.047(4) 0.030(4) 0.010(4) 0.025(4) 0.001(4)
F46 0.035(4) 0.046(5) 0.033(4) 0.015(4) 0.014(4) -0.007(4)
C47 0.027(3) 0.025(3) 0.030(3) -0.005(2) 0.011(2) -0.005(2)
F48 0.0325(19) 0.049(2) 0.055(2) -0.0156(19) 0.0287(19) -0.0169(17)
F49 0.040(2) 0.0236(17) 0.065(3) -0.0081(17) 0.025(2) -0.0087(15)
F50 0.040(2) 0.054(3) 0.0307(19) -0.0065(18) 0.0038(17) -0.0219(19)
C51 0.052(5) 0.045(4) 0.054(5) 0.008(4) 0.016(4) 0.003(4)
C52 0.040(4) 0.028(3) 0.047(4) -0.004(3) 0.004(3) 0.011(3)
C53 0.074(6) 0.069(6) 0.063(6) 0.009(5) 0.030(5) 0.021(5)

loop_
_atom_type_symbol
_atom_type_scat_dispersion_real
_atom_type_scat_dispersion_imag
_atom_type_scat_Cromer_Mann_a1
_atom_type_scat_Cromer_Mann_b1
_atom_type_scat_Cromer_Mann_a2
_atom_type_scat_Cromer_Mann_b2
_atom_type_scat_Cromer_Mann_a3
_atom_type_scat_Cromer_Mann_b3
_atom_type_scat_Cromer_Mann_a4
_atom_type_scat_Cromer_Mann_b4
_atom_type_scat_Cromer_Mann_c
_atom_type_scat_source
C 0.0033 0.0016 2.3100 20.8439 1.0200 10.2075 1.5886 0.5687 0.8650 51.6512 0.2156 'International Tables Vol C 4.2.6.8 and 6.1.1.4'
F 0.0171 0.0103 3.5392 10.2825 2.6412 4.2944 1.5170 0.2615 1.0243 26.1476 0.2776 'International Tables Vol C 4.2.6.8 and 6.1.1.4'
P 0.1023 0.0942 6.4345 1.9067 4.1791 27.1570 1.7800 0.5260 1.4908 68.1645 1.1149 'International Tables Vol C 4.2.6.8 and 6.1.1.4'
Br -0.2901 2.4595 17.1789 2.1723 5.2358 16.5796 5.6377 0.2609 3.9851 41.4328 2.9557 'International Tables Vol C 4.2.6.8 and 6.1.1.4'
Pd -0.9988 1.0072 19.3319 0.6987 15.5017 7.9893 5.2954 25.2052 0.6058 76.8986 5.2659 'International Tables Vol C 4.2.6.8 and 6.1.1.4'
H 0.0000 0.0000 0.4930 10.5109 0.3229 26.1257 0.1402 3.1424 0.0408 57.7998 0.0030 'International Tables Vol C 4.2.6.8 and 6.1.1.4'
N 0.0061 0.0033 12.2126 0.0057 3.1322 9.8933 2.0125 28.9975 1.1663 0.5826 -11.5290 'International Tables Vol C 4.2.6.8 and 6.1.1.4'
O 0.0106 0.0060 3.0485 13.2771 2.2868 5.7011 1.5463 0.3239 0.8670 32.9089 0.2508 'International Tables Vol C 4.2.6.8 and 6.1.1.4'

loop_
_geom_angle_atom_site_label_1
_geom_angle_site_symmetry_1
_geom_angle_atom_site_label_2
_geom_angle_atom_site_label_3
_geom_angle
_geom_angle_publ_flag
Br2 6_655 Pd1 Br2 85.55(2) yes
Br2 6_655 Pd1 P3 99.00(4) yes
Br2 . Pd1 P3 169.18(4) yes
Br2 6_655 Pd1 C31 170.93(13) yes
Br2 . Pd1 C31 89.43(14) yes
P3 . Pd1 C31 87.26(14) yes
Pd1 6_655 Br2 Pd1 86.23(2) yes
Pd1 . P3 C4 107.67(18) yes
Pd1 . P3 C10 113.00(17) yes
C4 . P3 C10 108.5(2) yes
Pd1 . P3 C16 115.23(16) yes
C4 . P3 C16 105.6(2) yes
C10 . P3 C16 106.4(2) yes
P3 . C4 C5 112.7(4) yes
P3 . C4 C9 117.3(4) yes
C5 . C4 C9 109.7(4) yes
P3 . C4 H41 105.1 no
C5 . C4 H41 106.0 no
C9 . C4 H41 104.9 no
C4 . C5 C6 110.1(5) yes
C4 . C5 H52 108.7 no
C6 . C5 H52 109.6 no
C4 . C5 H51 110.8 no
C6 . C5 H51 109.2 no
H52 . C5 H51 108.4 no
C5 . C6 C7 111.2(5) yes
C5 . C6 H61 108.5 no
C7 . C6 H61 109.6 no
C5 . C6 H62 109.2 no
C7 . C6 H62 108.7 no
H61 . C6 H62 109.6 no
C6 . C7 C8 112.0(5) yes
C6 . C7 H72 108.0 no
C8 . C7 H72 109.5 no
C6 . C7 H71 108.6 no
C8 . C7 H71 108.8 no
H72 . C7 H71 109.8 no
C7 . C8 C9 110.8(5) yes
C7 . C8 H81 109.6 no
C9 . C8 H81 108.7 no
C7 . C8 H82 109.5 no
C9 . C8 H82 109.2 no
H81 . C8 H82 109.0 no
C8 . C9 C4 109.9(5) yes
C8 . C9 H92 109.8 no
C4 . C9 H92 107.9 no
C8 . C9 H91 109.9 no
C4 . C9 H91 110.4 no
H92 . C9 H91 108.8 no
P3 . C10 C11 116.8(4) yes
P3 . C10 C15 113.0(4) yes
C11 . C10 C15 108.6(4) yes
P3 . C10 H101 105.7 no
C11 . C10 H101 107.3 no
C15 . C10 H101 104.5 no
C10 . C11 C12 109.2(5) yes
C10 . C11 H112 109.2 no
C12 . C11 H112 109.1 no
C10 . C11 H111 110.0 no
C12 . C11 H111 109.8 no
H112 . C11 H111 109.5 no
C11 . C12 C13 112.0(5) yes
C11 . C12 H121 109.0 no
C13 . C12 H121 108.7 no
C11 . C12 H122 109.2 no
C13 . C12 H122 109.1 no
H121 . C12 H122 108.8 no
C12 . C13 C14 112.3(5) yes
C12 . C13 H132 108.6 no
C14 . C13 H132 108.9 no
C12 . C13 H131 109.2 no
C14 . C13 H131 108.7 no
H132 . C13 H131 109.2 no
C13 . C14 C15 111.1(5) yes
C13 . C14 H141 108.9 no
C15 . C14 H141 109.3 no
C13 . C14 H142 109.4 no
C15 . C14 H142 108.6 no
H141 . C14 H142 109.5 no
C10 . C15 C14 110.7(5) yes
C10 . C15 H152 109.9 no
C14 . C15 H152 109.8 no
C10 . C15 H151 108.2 no
C14 . C15 H151 108.8 no
H152 . C15 H151 109.5 no
P3 . C16 C17 119.5(4) yes
P3 . C16 C21 122.7(4) yes
C17 . C16 C21 117.8(5) yes
C16 . C17 C18 122.1(5) yes
C16 . C17 H171 118.9 no
C18 . C17 H171 119.0 no
C17 . C18 C19 120.1(5) yes
C17 . C18 H181 120.3 no
C19 . C18 H181 119.6 no
C18 . C19 C20 118.6(6) yes
C18 . C19 H191 120.4 no
C20 . C19 H191 121.0 no
C19 . C20 C21 122.5(6) yes
C19 . C20 H201 118.7 no
C21 . C20 H201 118.8 no
C16 . C21 C20 118.6(5) yes
C16 . C21 C22 124.8(5) yes
C20 . C21 C22 116.5(5) yes
C21 . C22 C23 118.1(5) yes
C21 . C22 C27 123.4(5) yes
C23 . C22 C27 118.4(5) yes
C22 . C23 C24 121.8(6) yes
C22 . C23 H231 119.1 no
C24 . C23 H231 119.1 no
C23 . C24 C25 119.6(6) yes
C23 . C24 H241 120.3 no
C25 . C24 H241 120.1 no
C24 . C25 C26 120.4(6) yes
C24 . C25 H251 120.1 no
C26 . C25 H251 119.5 no
C25 . C26 C27 121.0(6) yes
C25 . C26 H261 119.7 no
C27 . C26 H261 119.4 no
C22 . C27 C26 118.6(5) yes
C22 . C27 N28 119.0(5) yes
C26 . C27 N28 122.3(5) yes
C27 . N28 C29 112.3(5) yes
C27 . N28 C30 114.6(5) yes
C29 . N28 C30 109.4(5) yes
N28 . C29 H291 109.2 no
N28 . C29 H292 110.2 no
H291 . C29 H292 109.1 no
N28 . C29 H293 110.3 no
H291 . C29 H293 108.9 no
H292 . C29 H293 109.1 no
N28 . C30 H303 109.1 no
N28 . C30 H301 109.8 no
H303 . C30 H301 109.8 no
N28 . C30 H302 109.4 no
H303 . C30 H302 109.2 no
H301 . C30 H302 109.5 no
Pd1 . C31 C32 118.5(4) yes
Pd1 . C31 C36 122.6(4) yes
C32 . C31 C36 118.3(5) yes
C31 . C32 C33 120.6(5) yes
C31 . C32 H321 120.0 no
C33 . C32 H321 119.4 no
C32 . C33 C34 121.1(5) yes
C32 . C33 C47 118.4(5) yes
C34 . C33 C47 120.6(5) yes
C33 . C34 C35 118.4(5) yes
C33 . C34 H341 120.5 no
C35 . C34 H341 121.1 no
C34 . C35 C36 121.0(5) yes
C34 . C35 C37 118.6(5) yes
C36 . C35 C37 120.4(5) yes
C31 . C36 C35 120.7(5) yes
C31 . C36 H361 119.9 no
C35 . C36 H361 119.4 no
C35 . C37 F38 111.4(8) yes
C35 . C37 F42 113.7(7) yes
F38 . C37 F42 105.5(11) yes
C35 . C37 F44 111.1(7) yes
F38 . C37 F44 105.0(12) yes
F42 . C37 F44 109.6(11) yes
C35 . C37 F40 109.3(7) yes
C35 . C37 F43 113.3(7) yes
F40 . C37 F43 107.2(10) yes
C35 . C37 F46 115.4(7) yes
F40 . C37 F46 102.2(11) yes
F43 . C37 F46 108.6(11) yes
C35 . C37 F39 112.7(7) yes
C35 . C37 F41 113.0(8) yes
F39 . C37 F41 104.4(11) yes
C35 . C37 F45 112.8(8) yes
F39 . C37 F45 103.5(11) yes
F41 . C37 F45 109.7(11) yes
C33 . C47 F48 112.5(5) yes
C33 . C47 F49 111.7(5) yes
F48 . C47 F49 105.7(5) yes
C33 . C47 F50 113.1(5) yes
F48 . C47 F50 106.7(5) yes
F49 . C47 F50 106.7(5) yes
C52 . C51 C53 112.0(8) yes
C52 . C51 H511 109.1 no
C53 . C51 H511 109.0 no
C52 . C51 H512 108.7 no
C53 . C51 H512 108.7 no
H511 . C51 H512 109.3 no
C52 4_666 C52 C51 113.8(8) yes
C52 4_666 C52 H522 108.9 no
C51 . C52 H522 108.2 no
C52 4_666 C52 H521 108.1 no
C51 . C52 H521 108.3 no
H522 . C52 H521 109.5 no
C51 . C53 H532 110.3 no
C51 . C53 H531 109.8 no
H532 . C53 H531 109.2 no
C51 . C53 H533 109.5 no
H532 . C53 H533 109.3 no
H531 . C53 H533 108.7 no

loop_
_geom_bond_atom_site_label_1
_geom_bond_atom_site_label_2
_geom_bond_site_symmetry_2
_geom_bond_distance
_geom_bond_publ_flag
Pd1 Br2 6_655 2.5450(6) yes
Pd1 Br2 . 2.5072(6) yes
Pd1 P3 . 2.2493(13) yes
Pd1 C31 . 2.004(5) yes
P3 C4 . 1.848(5) yes
P3 C10 . 1.853(5) yes
P3 C16 . 1.837(5) yes
C4 C5 . 1.540(8) yes
C4 C9 . 1.537(7) yes
C4 H41 . 0.972 no
C5 C6 . 1.523(8) yes
C5 H52 . 0.970 no
C5 H51 . 0.972 no
C6 C7 . 1.529(10) yes
C6 H61 . 0.972 no
C6 H62 . 0.971 no
C7 C8 . 1.508(11) yes
C7 H72 . 0.968 no
C7 H71 . 0.966 no
C8 C9 . 1.540(8) yes
C8 H81 . 0.971 no
C8 H82 . 0.969 no
C9 H92 . 0.969 no
C9 H91 . 0.969 no
C10 C11 . 1.544(7) yes
C10 C15 . 1.537(8) yes
C10 H101 . 0.984 no
C11 C12 . 1.538(8) yes
C11 H112 . 0.968 no
C11 H111 . 0.969 no
C12 C13 . 1.513(11) yes
C12 H121 . 0.969 no
C12 H122 . 0.967 no
C13 C14 . 1.517(10) yes
C13 H132 . 0.972 no
C13 H131 . 0.965 no
C14 C15 . 1.523(8) yes
C14 H141 . 0.968 no
C14 H142 . 0.972 no
C15 H152 . 0.972 no
C15 H151 . 0.970 no
C16 C17 . 1.399(7) yes
C16 C21 . 1.416(7) yes
C17 C18 . 1.388(8) yes
C17 H171 . 0.932 no
C18 C19 . 1.381(10) yes
C18 H181 . 0.933 no
C19 C20 . 1.386(9) yes
C19 H191 . 0.930 no
C20 C21 . 1.399(8) yes
C20 H201 . 0.930 no
C21 C22 . 1.493(7) yes
C22 C23 . 1.392(8) yes
C22 C27 . 1.417(8) yes
C23 C24 . 1.384(9) yes
C23 H231 . 0.928 no
C24 C25 . 1.371(10) yes
C24 H241 . 0.930 no
C25 C26 . 1.383(9) yes
C25 H251 . 0.928 no
C26 C27 . 1.402(7) yes
C26 H261 . 0.930 no
C27 N28 . 1.426(7) yes
N28 C29 . 1.468(8) yes
N28 C30 . 1.464(8) yes
C29 H291 . 0.961 no
C29 H292 . 0.962 no
C29 H293 . 0.964 no
C30 H303 . 0.962 no
C30 H301 . 0.962 no
C30 H302 . 0.964 no
C31 C32 . 1.383(7) yes
C31 C36 . 1.400(7) yes
C32 C33 . 1.402(7) yes
C32 H321 . 0.926 no
C33 C34 . 1.388(7) yes
C33 C47 . 1.501(7) yes
C34 C35 . 1.379(7) yes
C34 H341 . 0.935 no
C35 C36 . 1.398(7) yes
C35 C37 . 1.501(8) yes
C36 H361 . 0.932 no
C37 F38 . 1.342(17) yes
C37 F42 . 1.344(14) yes
C37 F44 . 1.353(16) yes
C37 F40 . 1.373(15) yes
C37 F43 . 1.328(14) yes
C37 F46 . 1.281(14) yes
C37 F39 . 1.385(15) yes
C37 F41 . 1.282(15) yes
C37 F45 . 1.341(15) yes
C47 F48 . 1.334(7) yes
C47 F49 . 1.342(7) yes
C47 F50 . 1.333(7) yes
C51 C52 . 1.518(12) yes
C51 C53 . 1.534(13) yes
C51 H511 . 0.967 no
C51 H512 . 0.969 no
C52 C52 4_666 1.534(15) yes
C52 H522 . 0.975 no
C52 H521 . 0.974 no
C53 H532 . 0.966 no
C53 H531 . 0.961 no
C53 H533 . 0.959 no

loop_
_geom_hbond_atom_site_label_D
_geom_hbond_atom_site_label_H
_geom_hbond_atom_site_label_A
_geom_hbond_angle_DHA
_geom_hbond_distance_DH
_geom_hbond_distance_HA
_geom_hbond_distance_DA
_geom_hbond_publ_flag
C29 H293 C20 149.00 0.964 2.554 3.419(10) yes
C32 H321 N28 149.00 0.926 2.508 3.334(10) yes
